data_7033475
loop_
_publ_author_name
'Fernandes, Tiago A.'
'Sola\<rov\'a, Hana'
'C\'isa\<rov\'a, Ivana'
'Uhl\'ik, Filip'
'\<St\'icha, Martin'
'\<St\<epni\<cka, Petr'

_publ_section_title
;
 Synthesis of phosphinoferrocene amides and thioamides from carbamoyl
 chlorides and the structural chemistry of Group 11 metal complexes with
 these mixed-donor ligands.
;
_journal_issue 7
_journal_name_full 'Dalton transactions (Cambridge, England : 2003)'
_journal_page_first 3092
_journal_page_last 3108
_journal_paper_doi 10.1039/c4dt03279a
_journal_volume 44
_journal_year 2015
_chemical_formula_moiety 'C25 H24 Au Cl Fe N P S'
_chemical_formula_sum 'C25 H24 Au Cl Fe N P S'
_chemical_formula_weight 689.75
_space_group_crystal_system orthorhombic
_space_group_IT_number 29
_space_group_name_Hall 'P 2c -2ac'
_space_group_name_H-M_alt 'P c a 21'
_atom_sites_solution_hydrogens mixed
_atom_sites_solution_primary direct
_atom_sites_solution_secondary difmap
_audit_creation_method SHELXL-97
_audit_update_record
;
2014-10-16 deposited with the CCDC.
2014-12-23 downloaded from the CCDC.
;
_cell_angle_alpha 90.00
_cell_angle_beta 90.00
_cell_angle_gamma 90.00
_cell_formula_units_Z 8
_cell_length_a 37.4298(9)
_cell_length_b 9.4501(2)
_cell_length_c 13.3460(3)
_cell_measurement_reflns_used 9939
_cell_measurement_temperature 150(2)
_cell_measurement_theta_max 27.52
_cell_measurement_theta_min 2.41
_cell_volume 4720.69(18)
_computing_cell_refinement 'Bruker SAINT'
_computing_data_collection 'Bruker Instrument Service v2012.12.0.3'
_computing_data_reduction 'Bruker SAINT'
_computing_molecular_graphics 'PLATON (Spek, 2003)'
_computing_publication_material 'PLATON (Spek, 2003)'
_computing_structure_refinement 'SHELXL-97 (Sheldrick, 2008)'
_computing_structure_solution 'SHELXS-97 (Sheldrick, 2008)'
_diffrn_ambient_temperature 150(2)
_diffrn_measured_fraction_theta_full 0.993
_diffrn_measured_fraction_theta_max 0.993
_diffrn_measurement_device_type 'Bruker APEX-II CCD'
_diffrn_measurement_method '\f and \w scans'
_diffrn_radiation_monochromator graphite
_diffrn_radiation_source 'fine-focus sealed tube'
_diffrn_radiation_type MoK\a
_diffrn_radiation_wavelength 0.71073
_diffrn_reflns_av_R_equivalents 0.0304
_diffrn_reflns_av_sigmaI/netI 0.0347
_diffrn_reflns_limit_h_max 47
_diffrn_reflns_limit_h_min -47
_diffrn_reflns_limit_k_max 12
_diffrn_reflns_limit_k_min -11
_diffrn_reflns_limit_l_max 17
_diffrn_reflns_limit_l_min -12
_diffrn_reflns_number 27368
_diffrn_reflns_theta_full 27.00
_diffrn_reflns_theta_max 27.00
_diffrn_reflns_theta_min 1.87
_exptl_absorpt_coefficient_mu 7.106
_exptl_absorpt_correction_T_max 0.415
_exptl_absorpt_correction_T_min 0.270
_exptl_absorpt_correction_type numerical
_exptl_absorpt_process_details 'SADABS V2012/1 (Bruker AXS Inc.)'
_exptl_crystal_colour red
_exptl_crystal_density_diffrn 1.941
_exptl_crystal_density_method 'not measured'
_exptl_crystal_description plate
_exptl_crystal_F_000 2672
_exptl_crystal_size_max 0.25
_exptl_crystal_size_mid 0.24
_exptl_crystal_size_min 0.15
_refine_diff_density_max 3.173
_refine_diff_density_min -1.263
_refine_diff_density_rms 0.184
_refine_ls_abs_structure_details 'Flack H D (1983), Acta Cryst. A39, 876-881'
_refine_ls_abs_structure_Flack 0.002(6)
_refine_ls_extinction_method none
_refine_ls_goodness_of_fit_ref 1.085
_refine_ls_hydrogen_treatment constr
_refine_ls_matrix_type full
_refine_ls_number_parameters 563
_refine_ls_number_reflns 8998
_refine_ls_number_restraints 37
_refine_ls_restrained_S_all 1.086
_refine_ls_R_factor_all 0.0392
_refine_ls_R_factor_gt 0.0339
_refine_ls_shift/su_max 0.005
_refine_ls_shift/su_mean 0.000
_refine_ls_structure_factor_coef Fsqd
_refine_ls_weighting_details 'calc w=1/[\s^2^(Fo^2^)+(0.0462P)^2^+4.5605P] where P=(Fo^2^+2Fc^2^)/3'
_refine_ls_weighting_scheme calc
_refine_ls_wR_factor_gt 0.0773
_refine_ls_wR_factor_ref 0.0795
_reflns_number_gt 8246
_reflns_number_total 8998
_reflns_threshold_expression >2sigma(I)
_cod_data_source_file c4dt03279a2.cif
_cod_data_source_block tf43
_cod_depositor_comments 'Adding full bibliography for 7033464--7033475.cif.'
_cod_database_code 7033475

loop_
_space_group_symop_id
_space_group_symop_operation_xyz
1 'x, y, z'
2 '-x, -y, z+1/2'
3 '-x+1/2, y, z+1/2'
4 'x+1/2, -y, z'

loop_
_atom_site_label
_atom_site_type_symbol
_atom_site_fract_x
_atom_site_fract_y
_atom_site_fract_z
_atom_site_U_iso_or_equiv
_atom_site_adp_type
_atom_site_occupancy
_atom_site_symmetry_multiplicity
_atom_site_calc_flag
_atom_site_refinement_flags
Au1 Au 1.024758(6) 0.71194(3) 0.27568(3) 0.01846(7) Uani 1 1 d .
Fe1 Fe 0.95805(2) 1.03006(11) 0.15280(8) 0.0174(2) Uani 1 1 d .
Cl1 Cl 1.08602(4) 0.71398(19) 0.2812(2) 0.0241(4) Uani 1 1 d .
S1 S 1.02950(6) 1.2644(2) 0.2702(3) 0.0386(5) Uani 1 1 d .
P1 P 0.96518(4) 0.71200(19) 0.2751(2) 0.0169(3) Uani 1 1 d .
N1 N 1.06802(15) 1.0718(7) 0.1755(5) 0.0264(15) Uani 1 1 d .
C101 C 1.00792(18) 1.0981(8) 0.1127(6) 0.0210(16) Uani 1 1 d .
C102 C 0.9817(2) 1.1935(9) 0.0769(6) 0.0275(18) Uani 1 1 d U
H102 H 0.9798 1.2909 0.0939 0.033 Uiso 1 1 calc R
C103 C 0.9584(2) 1.1180(8) 0.0108(6) 0.0278(17) Uani 1 1 d U
H103 H 0.9387 1.1567 -0.0248 0.033 Uiso 1 1 calc R
C104 C 0.96976(18) 0.9776(8) 0.0078(6) 0.0235(16) Uani 1 1 d U
H104 H 0.9589 0.9042 -0.0301 0.028 Uiso 1 1 calc R
C105 C 1.00003(19) 0.9617(8) 0.0704(5) 0.0210(16) Uani 1 1 d U
H105 H 1.0128 0.8764 0.0822 0.025 Uiso 1 1 calc R
C106 C 0.94566(16) 0.8834(8) 0.2589(5) 0.0186(16) Uani 1 1 d .
C107 C 0.95681(19) 1.0118(8) 0.3035(5) 0.0204(16) Uani 1 1 d .
H107 H 0.9768 1.0225 0.3468 0.024 Uiso 1 1 calc R
C108 C 0.93367(19) 1.1208(8) 0.2737(7) 0.0273(16) Uani 1 1 d .
H108 H 0.9351 1.2168 0.2942 0.033 Uiso 1 1 calc R
C109 C 0.90815(19) 1.0636(9) 0.2084(6) 0.0265(18) Uani 1 1 d .
H109 H 0.8897 1.1151 0.1761 0.032 Uiso 1 1 calc R
C110 C 0.91438(17) 0.9163(9) 0.1986(6) 0.0226(16) Uani 1 1 d .
H110 H 0.9007 0.8515 0.1599 0.027 Uiso 1 1 calc R
C111 C 1.0369(2) 1.1402(9) 0.1844(6) 0.0249(17) Uani 1 1 d .
C112 C 0.94381(18) 0.6062(8) 0.1787(6) 0.0187(16) Uani 1 1 d .
C113 C 0.9582(2) 0.6045(9) 0.0820(7) 0.036(2) Uani 1 1 d .
H113 H 0.9799 0.6535 0.0686 0.043 Uiso 1 1 calc R
C114 C 0.9409(2) 0.5309(9) 0.0045(6) 0.035(2) Uani 1 1 d .
H114 H 0.9506 0.5308 -0.0613 0.042 Uiso 1 1 calc R
C115 C 0.90979(19) 0.4589(8) 0.0247(8) 0.0324(18) Uani 1 1 d .
H115 H 0.8978 0.4091 -0.0273 0.039 Uiso 1 1 calc R
C116 C 0.8961(2) 0.4591(9) 0.1198(6) 0.032(2) Uani 1 1 d .
H116 H 0.8749 0.4075 0.1332 0.038 Uiso 1 1 calc R
C117 C 0.91260(19) 0.5328(9) 0.1975(6) 0.0275(18) Uani 1 1 d .
H117 H 0.9024 0.5327 0.2628 0.033 Uiso 1 1 calc R
C118 C 0.94736(19) 0.6396(8) 0.3910(6) 0.0219(17) Uani 1 1 d .
C119 C 0.9608(2) 0.5125(11) 0.4250(8) 0.047(3) Uani 1 1 d .
H119 H 0.9797 0.4668 0.3902 0.056 Uiso 1 1 calc R
C120 C 0.9466(2) 0.4530(14) 0.5100(10) 0.067(4) Uani 1 1 d .
H120 H 0.9560 0.3661 0.5341 0.081 Uiso 1 1 calc R
C121 C 0.9193(2) 0.5159(11) 0.5601(7) 0.039(2) Uani 1 1 d .
H121 H 0.9100 0.4730 0.6189 0.047 Uiso 1 1 calc R
C122 C 0.9051(2) 0.6410(8) 0.5265(8) 0.0334(18) Uani 1 1 d .
H122 H 0.8859 0.6846 0.5614 0.040 Uiso 1 1 calc R
C123 C 0.9190(2) 0.7028(9) 0.4410(6) 0.0255(17) Uani 1 1 d .
H123 H 0.9092 0.7887 0.4164 0.031 Uiso 1 1 calc R
C124 C 1.0963(2) 1.0929(11) 0.2498(7) 0.042(2) Uani 1 1 d .
H12A H 1.1083 1.1836 0.2373 0.050 Uiso 1 1 calc R
H12B H 1.1138 1.0160 0.2446 0.050 Uiso 1 1 calc R
H12C H 1.0859 1.0934 0.3171 0.050 Uiso 1 1 calc R
C125 C 1.0787(2) 0.9859(10) 0.0893(6) 0.0291(19) Uani 1 1 d .
H12D H 1.0756 0.8854 0.1054 0.035 Uiso 1 1 calc R
H12E H 1.1039 1.0044 0.0735 0.035 Uiso 1 1 calc R
H12F H 1.0639 1.0103 0.0314 0.035 Uiso 1 1 calc R
Au2 Au 0.226702(6) 0.16216(3) 1.02531(3) 0.01797(7) Uani 1 1 d .
Fe2 Fe 0.29540(3) -0.13051(10) 0.91157(8) 0.0167(2) Uani 1 1 d .
Cl2 Cl 0.16731(4) 0.1133(2) 1.03912(18) 0.0345(5) Uani 1 1 d .
S2 S 0.22632(5) -0.3711(2) 1.0313(3) 0.0367(5) Uani 1 1 d .
P2 P 0.28567(4) 0.19102(17) 1.01763(18) 0.0134(4) Uani 1 1 d .
N2 N 0.18395(17) -0.2180(7) 0.9171(5) 0.0278(15) Uani 1 1 d .
C201 C 0.2465(2) -0.2108(8) 0.8679(5) 0.0207(16) Uani 1 1 d .
C202 C 0.2754(2) -0.3001(9) 0.8355(6) 0.0265(18) Uani 1 1 d .
H202 H 0.2788 -0.3965 0.8536 0.032 Uiso 1 1 calc R
C203 C 0.2975(2) -0.2214(9) 0.7733(8) 0.0356(18) Uani 1 1 d .
H203 H 0.3185 -0.2554 0.7413 0.043 Uiso 1 1 calc R
C204 C 0.2838(2) -0.0815(9) 0.7652(6) 0.0322(18) Uani 1 1 d .
H204 H 0.2936 -0.0066 0.7266 0.039 Uiso 1 1 calc R
C205 C 0.2525(2) -0.0749(8) 0.8257(5) 0.0216(16) Uani 1 1 d .
H205 H 0.2381 0.0066 0.8362 0.026 Uiso 1 1 calc R
C206 C 0.30703(15) 0.0226(7) 1.0119(5) 0.0156(14) Uani 1 1 d U
C207 C 0.29487(19) -0.1032(8) 1.0611(5) 0.0206(15) Uani 1 1 d .
H207 H 0.2745 -0.1100 1.1034 0.025 Uiso 1 1 calc R
C208 C 0.31826(18) -0.2159(7) 1.0361(6) 0.0202(15) Uani 1 1 d U
H208 H 0.3165 -0.3110 1.0586 0.024 Uiso 1 1 calc R
C209 C 0.3452(2) -0.1593(9) 0.9704(7) 0.0279(18) Uani 1 1 d .
H209 H 0.3642 -0.2116 0.9413 0.034 Uiso 1 1 calc R
C210 C 0.33875(18) -0.0132(8) 0.9562(6) 0.0224(17) Uani 1 1 d .
H210 H 0.3528 0.0498 0.9172 0.027 Uiso 1 1 calc R
C211 C 0.2171(2) -0.2626(8) 0.9361(5) 0.0205(16) Uani 1 1 d .
C212 C 0.30295(18) 0.2902(8) 0.9118(6) 0.0171(15) Uani 1 1 d .
C213 C 0.2821(2) 0.3026(7) 0.8248(6) 0.0186(15) Uani 1 1 d .
H213 H 0.2584 0.2670 0.8234 0.022 Uiso 1 1 calc R
C214 C 0.2966(2) 0.3675(8) 0.7411(6) 0.0229(16) Uani 1 1 d .
H214 H 0.2829 0.3747 0.6814 0.028 Uiso 1 1 calc R
C215 C 0.3306(2) 0.4215(8) 0.7438(6) 0.0238(18) Uani 1 1 d .
H215 H 0.3401 0.4676 0.6865 0.029 Uiso 1 1 calc R
C216 C 0.3510(2) 0.4093(8) 0.8295(6) 0.0260(18) Uani 1 1 d .
H216 H 0.3746 0.4458 0.8304 0.031 Uiso 1 1 calc R
C217 C 0.33741(19) 0.3447(8) 0.9134(6) 0.0215(15) Uani 1 1 d .
H217 H 0.3515 0.3373 0.9723 0.026 Uiso 1 1 calc R
C218 C 0.30281(17) 0.2767(8) 1.1295(5) 0.0169(15) Uani 1 1 d .
C219 C 0.29317(19) 0.4177(8) 1.1482(7) 0.0261(17) Uani 1 1 d .
H219 H 0.2802 0.4693 1.0990 0.031 Uiso 1 1 calc R
C220 C 0.3022(2) 0.4817(9) 1.2365(7) 0.033(2) Uani 1 1 d .
H220 H 0.2960 0.5779 1.2480 0.039 Uiso 1 1 calc R
C221 C 0.3204(2) 0.4049(11) 1.3099(6) 0.034(2) Uani 1 1 d .
H221 H 0.3254 0.4473 1.3729 0.040 Uiso 1 1 calc R
C222 C 0.3310(2) 0.2701(10) 1.2917(7) 0.034(2) Uani 1 1 d .
H222 H 0.3446 0.2200 1.3402 0.041 Uiso 1 1 calc R
C223 C 0.32173(19) 0.2057(8) 1.2013(6) 0.0245(17) Uani 1 1 d .
H223 H 0.3287 0.1105 1.1894 0.029 Uiso 1 1 calc R
C224 C 0.1550(2) -0.2547(9) 0.9852(8) 0.037(2) Uani 1 1 d .
H22A H 0.1480 -0.3535 0.9744 0.044 Uiso 1 1 calc R
H22B H 0.1345 -0.1929 0.9724 0.044 Uiso 1 1 calc R
H22C H 0.1630 -0.2424 1.0545 0.044 Uiso 1 1 calc R
C225 C 0.1725(2) -0.1489(10) 0.8261(7) 0.034(2) Uani 1 1 d .
H22D H 0.1692 -0.0476 0.8389 0.041 Uiso 1 1 calc R
H22E H 0.1499 -0.1903 0.8036 0.041 Uiso 1 1 calc R
H22F H 0.1907 -0.1618 0.7741 0.041 Uiso 1 1 calc R

loop_
_atom_site_aniso_label
_atom_site_aniso_U_11
_atom_site_aniso_U_22
_atom_site_aniso_U_33
_atom_site_aniso_U_23
_atom_site_aniso_U_13
_atom_site_aniso_U_12
Au1 0.01192(11) 0.02545(13) 0.01801(13) -0.00022(14) -0.00146(13) 0.00004(10)
Fe1 0.0116(4) 0.0246(5) 0.0159(5) 0.0019(5) 0.0019(4) 0.0014(4)
Cl1 0.0130(7) 0.0365(9) 0.0227(9) -0.0038(9) -0.0022(10) 0.0009(6)
S1 0.0466(12) 0.0382(12) 0.0311(12) -0.0108(15) 0.0011(12) -0.0122(9)
P1 0.0122(7) 0.0223(8) 0.0162(8) -0.0013(10) 0.0000(10) -0.0005(6)
N1 0.014(3) 0.039(4) 0.027(4) 0.008(3) -0.001(3) -0.009(3)
C101 0.011(3) 0.034(4) 0.018(4) 0.000(3) 0.010(3) -0.001(3)
C102 0.027(3) 0.027(3) 0.028(3) 0.004(2) 0.004(2) -0.001(2)
C103 0.026(3) 0.033(3) 0.024(3) 0.006(2) -0.002(2) 0.003(2)
C104 0.022(2) 0.032(3) 0.016(3) 0.000(2) -0.001(2) -0.001(2)
C105 0.021(2) 0.025(3) 0.017(3) 0.000(2) 0.005(2) 0.000(2)
C106 0.009(3) 0.034(4) 0.013(4) 0.003(3) 0.000(3) 0.002(3)
C107 0.022(4) 0.028(4) 0.011(4) 0.009(3) 0.002(3) 0.001(3)
C108 0.036(4) 0.023(4) 0.023(4) -0.001(4) 0.009(4) 0.004(3)
C109 0.016(4) 0.031(4) 0.033(5) 0.005(4) 0.009(3) 0.008(3)
C110 0.008(3) 0.039(5) 0.022(4) 0.003(4) 0.000(3) 0.002(3)
C111 0.022(4) 0.032(4) 0.021(4) 0.005(3) 0.006(3) -0.009(3)
C112 0.012(3) 0.020(4) 0.024(4) 0.003(3) 0.003(3) 0.004(3)
C113 0.042(5) 0.029(4) 0.037(5) -0.010(4) 0.009(4) -0.018(4)
C114 0.046(5) 0.034(4) 0.025(5) -0.005(4) -0.005(4) -0.009(4)
C115 0.033(4) 0.027(4) 0.037(5) -0.009(5) -0.015(5) -0.003(3)
C116 0.025(4) 0.034(5) 0.036(5) -0.015(4) -0.005(4) -0.010(3)
C117 0.018(4) 0.036(5) 0.028(4) -0.012(4) -0.003(3) -0.003(3)
C118 0.018(4) 0.032(4) 0.016(4) 0.005(3) 0.002(3) -0.009(3)
C119 0.041(5) 0.044(6) 0.055(7) 0.029(5) 0.012(5) 0.020(4)
C120 0.039(5) 0.086(8) 0.077(9) 0.052(8) 0.012(6) 0.021(5)
C121 0.024(4) 0.057(6) 0.036(5) 0.018(4) 0.000(4) -0.006(4)
C122 0.039(4) 0.032(4) 0.029(4) 0.002(5) 0.013(5) -0.001(3)
C123 0.034(4) 0.025(4) 0.018(4) 0.005(3) 0.003(3) 0.003(3)
C124 0.028(4) 0.066(6) 0.033(5) -0.008(5) -0.014(4) -0.011(4)
C125 0.016(4) 0.043(5) 0.028(5) 0.000(4) 0.004(3) -0.003(3)
Au2 0.00936(11) 0.02599(13) 0.01856(13) -0.00199(15) 0.00124(13) -0.00032(10)
Fe2 0.0188(5) 0.0163(5) 0.0149(5) -0.0016(4) 0.0030(4) 0.0007(4)
Cl2 0.0096(7) 0.0589(13) 0.0350(13) -0.0042(12) 0.0043(9) -0.0048(7)
S2 0.0279(9) 0.0447(12) 0.0375(12) 0.0207(15) -0.0054(10) -0.0023(8)
P2 0.0095(7) 0.0157(8) 0.0150(9) -0.0010(9) 0.0015(8) -0.0009(5)
N2 0.021(3) 0.037(4) 0.026(4) 0.004(3) -0.004(3) 0.005(3)
C201 0.025(4) 0.028(4) 0.009(3) 0.002(3) -0.003(3) 0.002(3)
C202 0.027(4) 0.028(4) 0.024(4) -0.010(4) -0.001(3) -0.003(3)
C203 0.042(4) 0.037(4) 0.027(4) -0.010(5) 0.010(5) 0.003(4)
C204 0.043(4) 0.042(5) 0.012(4) -0.001(4) -0.001(4) -0.011(4)
C205 0.030(4) 0.025(4) 0.009(3) 0.000(3) -0.007(3) 0.004(3)
C206 0.010(2) 0.022(2) 0.014(3) -0.001(2) 0.000(2) 0.0015(19)
C207 0.019(4) 0.029(4) 0.014(4) -0.002(3) -0.002(3) -0.003(3)
C208 0.023(2) 0.015(2) 0.022(3) 0.006(2) -0.002(2) 0.0006(19)
C209 0.019(4) 0.027(4) 0.038(5) -0.004(4) 0.000(3) 0.012(3)
C210 0.014(3) 0.021(4) 0.033(5) -0.005(3) 0.007(3) -0.001(3)
C211 0.025(4) 0.023(4) 0.014(4) -0.007(3) -0.007(3) 0.001(3)
C212 0.016(3) 0.016(3) 0.020(4) 0.003(3) 0.004(3) -0.001(3)
C213 0.021(4) 0.015(3) 0.020(4) -0.006(3) -0.004(3) -0.002(3)
C214 0.028(4) 0.023(4) 0.018(4) -0.002(3) 0.000(3) 0.004(3)
C215 0.035(4) 0.017(4) 0.020(4) 0.001(3) 0.012(3) -0.005(3)
C216 0.023(4) 0.021(4) 0.033(5) -0.001(4) 0.005(3) -0.007(3)
C217 0.020(4) 0.027(4) 0.017(4) 0.000(3) 0.001(3) -0.003(3)
C218 0.008(3) 0.027(4) 0.016(4) -0.006(3) 0.001(3) 0.002(3)
C219 0.024(4) 0.022(4) 0.032(5) 0.001(4) 0.002(3) -0.003(3)
C220 0.029(4) 0.028(4) 0.041(5) -0.015(4) 0.003(4) -0.004(3)
C221 0.036(5) 0.047(6) 0.018(4) -0.014(4) 0.004(3) -0.012(4)
C222 0.034(4) 0.048(5) 0.020(5) 0.006(4) -0.012(4) -0.007(4)
C223 0.020(4) 0.028(4) 0.026(4) 0.005(3) -0.003(3) -0.002(3)
C224 0.034(5) 0.025(4) 0.051(6) 0.002(4) 0.010(4) 0.005(4)
C225 0.026(4) 0.039(5) 0.037(5) 0.008(4) -0.014(4) 0.006(4)

loop_
_atom_type_symbol
_atom_type_description
_atom_type_scat_dispersion_real
_atom_type_scat_dispersion_imag
_atom_type_scat_source
C C 0.0033 0.0016 'International Tables Vol C Tables 4.2.6.8 and 6.1.1.4'
H H 0.0000 0.0000 'International Tables Vol C Tables 4.2.6.8 and 6.1.1.4'
N N 0.0061 0.0033 'International Tables Vol C Tables 4.2.6.8 and 6.1.1.4'
P P 0.1023 0.0942 'International Tables Vol C Tables 4.2.6.8 and 6.1.1.4'
S S 0.1246 0.1234 'International Tables Vol C Tables 4.2.6.8 and 6.1.1.4'
Cl Cl 0.1484 0.1585 'International Tables Vol C Tables 4.2.6.8 and 6.1.1.4'
Fe Fe 0.3463 0.8444 'International Tables Vol C Tables 4.2.6.8 and 6.1.1.4'
Au Au -2.0133 8.8022 'International Tables Vol C Tables 4.2.6.8 and 6.1.1.4'

loop_
_geom_angle_atom_site_label_1
_geom_angle_atom_site_label_2
_geom_angle_atom_site_label_3
_geom_angle
P1 Au1 Cl1 178.31(11)
C107 Fe1 C105 122.1(3)
C107 Fe1 C109 68.2(3)
C105 Fe1 C109 163.9(3)
C107 Fe1 C106 40.8(3)
C105 Fe1 C106 109.7(3)
C109 Fe1 C106 69.1(3)
C107 Fe1 C108 40.4(3)
C105 Fe1 C108 155.5(3)
C109 Fe1 C108 40.2(3)
C106 Fe1 C108 68.6(3)
C107 Fe1 C104 157.9(3)
C105 Fe1 C104 40.7(3)
C109 Fe1 C104 125.4(3)
C106 Fe1 C104 122.8(3)
C108 Fe1 C104 160.9(3)
C107 Fe1 C101 108.0(3)
C105 Fe1 C101 41.4(3)
C109 Fe1 C101 152.2(3)
C106 Fe1 C101 127.1(3)
C108 Fe1 C101 118.8(3)
C104 Fe1 C101 68.5(3)
C107 Fe1 C102 124.6(3)
C105 Fe1 C102 68.7(3)
C109 Fe1 C102 117.3(3)
C106 Fe1 C102 163.0(3)
C108 Fe1 C102 105.5(3)
C104 Fe1 C102 67.8(3)
C101 Fe1 C102 40.5(3)
C107 Fe1 C110 68.9(3)
C105 Fe1 C110 127.9(3)
C109 Fe1 C110 40.6(3)
C106 Fe1 C110 41.7(3)
C108 Fe1 C110 68.2(3)
C104 Fe1 C110 109.0(3)
C101 Fe1 C110 166.1(3)
C102 Fe1 C110 152.5(3)
C107 Fe1 C103 161.2(3)
C105 Fe1 C103 68.0(3)
C109 Fe1 C103 106.1(3)
C106 Fe1 C103 155.8(3)
C108 Fe1 C103 123.9(3)
C104 Fe1 C103 39.6(3)
C101 Fe1 C103 68.2(3)
C102 Fe1 C103 40.7(3)
C110 Fe1 C103 119.2(3)
C106 P1 C112 103.5(3)
C106 P1 C118 107.1(4)
C112 P1 C118 103.5(3)
C106 P1 Au1 114.1(2)
C112 P1 Au1 116.3(2)
C118 P1 Au1 111.3(3)
C111 N1 C125 125.2(6)
C111 N1 C124 120.3(7)
C125 N1 C124 114.1(6)
C102 C101 C105 107.2(7)
C102 C101 C111 123.3(7)
C105 C101 C111 129.5(7)
C102 C101 Fe1 69.8(4)
C105 C101 Fe1 68.5(4)
C111 C101 Fe1 125.3(5)
C101 C102 C103 108.2(7)
C101 C102 Fe1 69.7(4)
C103 C102 Fe1 70.5(5)
C101 C102 H102 125.9
C103 C102 H102 125.9
Fe1 C102 H102 125.5
C104 C103 C102 107.8(7)
C104 C103 Fe1 69.2(5)
C102 C103 Fe1 68.8(5)
C104 C103 H103 126.1
C102 C103 H103 126.1
Fe1 C103 H103 127.4
C103 C104 C105 109.2(7)
C103 C104 Fe1 71.2(5)
C105 C104 Fe1 68.9(4)
C103 C104 H104 125.4
C105 C104 H104 125.4
Fe1 C104 H104 126.2
C104 C105 C101 107.5(7)
C104 C105 Fe1 70.4(4)
C101 C105 Fe1 70.1(4)
C104 C105 H105 126.2
C101 C105 H105 126.2
Fe1 C105 H105 124.8
C107 C106 C110 106.7(6)
C107 C106 P1 127.2(5)
C110 C106 P1 126.1(6)
C107 C106 Fe1 69.0(4)
C110 C106 Fe1 69.6(4)
P1 C106 Fe1 127.4(4)
C108 C107 C106 109.2(7)
C108 C107 Fe1 70.7(5)
C106 C107 Fe1 70.2(4)
C108 C107 H107 125.4
C106 C107 H107 125.4
Fe1 C107 H107 125.4
C109 C108 C107 108.3(7)
C109 C108 Fe1 69.6(5)
C107 C108 Fe1 68.9(4)
C109 C108 H108 125.9
C107 C108 H108 125.9
Fe1 C108 H108 127.2
C108 C109 C110 108.9(7)
C108 C109 Fe1 70.2(4)
C110 C109 Fe1 70.3(4)
C108 C109 H109 125.5
C110 C109 H109 125.5
Fe1 C109 H109 125.6
C109 C110 C106 106.9(7)
C109 C110 Fe1 69.1(4)
C106 C110 Fe1 68.6(4)
C109 C110 H110 126.5
C106 C110 H110 126.5
Fe1 C110 H110 127.2
N1 C111 C101 116.5(7)
N1 C111 S1 123.2(6)
C101 C111 S1 120.3(6)
C117 C112 C113 119.2(7)
C117 C112 P1 121.4(6)
C113 C112 P1 119.3(6)
C112 C113 C114 120.5(8)
C112 C113 H113 119.8
C114 C113 H113 119.8
C115 C114 C113 119.4(8)
C115 C114 H114 120.3
C113 C114 H114 120.3
C116 C115 C114 119.8(8)
C116 C115 H115 120.1
C114 C115 H115 120.1
C115 C116 C117 121.8(8)
C115 C116 H116 119.1
C117 C116 H116 119.1
C112 C117 C116 119.3(8)
C112 C117 H117 120.3
C116 C117 H117 120.3
C119 C118 C123 119.7(8)
C119 C118 P1 118.3(7)
C123 C118 P1 121.8(6)
C120 C119 C118 119.1(9)
C120 C119 H119 120.5
C118 C119 H119 120.5
C121 C120 C119 121.3(10)
C121 C120 H120 119.3
C119 C120 H120 119.3
C120 C121 C122 120.6(9)
C120 C121 H121 119.7
C122 C121 H121 119.7
C121 C122 C123 119.0(8)
C121 C122 H122 120.5
C123 C122 H122 120.5
C122 C123 C118 120.2(7)
C122 C123 H123 119.9
C118 C123 H123 119.9
N1 C124 H12A 109.5
N1 C124 H12B 109.5
H12A C124 H12B 109.5
N1 C124 H12C 109.5
H12A C124 H12C 109.5
H12B C124 H12C 109.5
N1 C125 H12D 109.5
N1 C125 H12E 109.5
H12D C125 H12E 109.5
N1 C125 H12F 109.5
H12D C125 H12F 109.5
H12E C125 H12F 109.5
P2 Au2 Cl2 174.91(7)
C207 Fe2 C206 41.6(3)
C207 Fe2 C208 41.0(3)
C206 Fe2 C208 69.6(3)
C207 Fe2 C203 162.3(3)
C206 Fe2 C203 153.4(3)
C208 Fe2 C203 123.8(3)
C207 Fe2 C202 126.2(3)
C206 Fe2 C202 166.5(3)
C208 Fe2 C202 104.4(3)
C203 Fe2 C202 39.9(3)
C207 Fe2 C205 121.1(3)
C206 Fe2 C205 110.9(3)
C208 Fe2 C205 153.0(3)
C203 Fe2 C205 68.3(3)
C202 Fe2 C205 68.5(3)
C207 Fe2 C209 69.2(3)
C206 Fe2 C209 69.1(3)
C208 Fe2 C209 41.3(3)
C203 Fe2 C209 104.9(3)
C202 Fe2 C209 115.0(3)
C205 Fe2 C209 165.6(3)
C207 Fe2 C210 69.5(3)
C206 Fe2 C210 41.4(3)
C208 Fe2 C210 69.2(3)
C203 Fe2 C210 117.4(3)
C202 Fe2 C210 149.2(3)
C205 Fe2 C210 130.2(3)
C209 Fe2 C210 40.4(3)
C207 Fe2 C204 155.8(3)
C206 Fe2 C204 121.0(3)
C208 Fe2 C204 162.7(3)
C203 Fe2 C204 40.7(4)
C202 Fe2 C204 68.0(3)
C205 Fe2 C204 40.6(3)
C209 Fe2 C204 126.1(3)
C210 Fe2 C204 108.8(3)
C207 Fe2 C201 108.6(3)
C206 Fe2 C201 129.9(3)
C208 Fe2 C201 117.2(3)
C203 Fe2 C201 67.9(3)
C202 Fe2 C201 41.0(3)
C205 Fe2 C201 40.5(3)
C209 Fe2 C201 150.3(3)
C210 Fe2 C201 168.7(3)
C204 Fe2 C201 68.1(3)
C206 P2 C212 105.5(3)
C206 P2 C218 106.0(3)
C212 P2 C218 106.5(3)
C206 P2 Au2 109.7(2)
C212 P2 Au2 116.9(2)
C218 P2 Au2 111.5(2)
C211 N2 C225 125.3(7)
C211 N2 C224 119.9(7)
C225 N2 C224 114.3(7)
C205 C201 C202 107.0(7)
C205 C201 C211 130.3(7)
C202 C201 C211 122.6(7)
C205 C201 Fe2 68.8(4)
C202 C201 Fe2 68.6(4)
C211 C201 Fe2 126.5(5)
C203 C202 C201 108.3(8)
C203 C202 Fe2 70.0(5)
C201 C202 Fe2 70.4(4)
C203 C202 H202 125.9
C201 C202 H202 125.9
Fe2 C202 H202 125.3
C202 C203 C204 109.1(7)
C202 C203 Fe2 70.2(6)
C204 C203 Fe2 70.3(5)
C202 C203 H203 125.5
C204 C203 H203 125.5
Fe2 C203 H203 125.6
C205 C204 C203 107.2(7)
C205 C204 Fe2 69.1(5)
C203 C204 Fe2 69.0(6)
C205 C204 H204 126.4
C203 C204 H204 126.4
Fe2 C204 H204 127.0
C201 C205 C204 108.4(7)
C201 C205 Fe2 70.7(4)
C204 C205 Fe2 70.2(5)
C201 C205 H205 125.8
C204 C205 H205 125.8
Fe2 C205 H205 124.9
C207 C206 C210 107.6(6)
C207 C206 P2 125.4(5)
C210 C206 P2 127.0(5)
C207 C206 Fe2 69.0(4)
C210 C206 Fe2 70.6(4)
P2 C206 Fe2 124.9(4)
C208 C207 C206 108.6(6)
C208 C207 Fe2 70.4(4)
C206 C207 Fe2 69.4(4)
C208 C207 H207 125.7
C206 C207 H207 125.7
Fe2 C207 H207 126.1
C207 C208 C209 107.2(6)
C207 C208 Fe2 68.6(4)
C209 C208 Fe2 69.5(4)
C207 C208 H208 126.4
C209 C208 H208 126.4
Fe2 C208 H208 127.1
C210 C209 C208 109.0(6)
C210 C209 Fe2 70.3(4)
C208 C209 Fe2 69.2(4)
C210 C209 H209 125.5
C208 C209 H209 125.5
Fe2 C209 H209 126.6
C209 C210 C206 107.5(7)
C209 C210 Fe2 69.3(4)
C206 C210 Fe2 68.0(4)
C209 C210 H210 126.2
C206 C210 H210 126.2
Fe2 C210 H210 128.0
N2 C211 C201 117.5(7)
N2 C211 S2 122.1(6)
C201 C211 S2 120.4(6)
C217 C212 C213 119.9(7)
C217 C212 P2 120.7(6)
C213 C212 P2 119.3(5)
C214 C213 C212 119.1(7)
C214 C213 H213 120.4
C212 C213 H213 120.4
C215 C214 C213 120.4(7)
C215 C214 H214 119.8
C213 C214 H214 119.8
C214 C215 C216 120.3(7)
C214 C215 H215 119.9
C216 C215 H215 119.9
C217 C216 C215 120.6(7)
C217 C216 H216 119.7
C215 C216 H216 119.7
C216 C217 C212 119.7(7)
C216 C217 H217 120.1
C212 C217 H217 120.1
C223 C218 C219 118.3(7)
C223 C218 P2 122.7(6)
C219 C218 P2 118.6(6)
C220 C219 C218 120.7(8)
C220 C219 H219 119.7
C218 C219 H219 119.7
C219 C220 C221 119.7(8)
C219 C220 H220 120.2
C221 C220 H220 120.2
C222 C221 C220 120.4(8)
C222 C221 H221 119.8
C220 C221 H221 119.8
C221 C222 C223 119.5(8)
C221 C222 H222 120.2
C223 C222 H222 120.2
C218 C223 C222 121.3(8)
C218 C223 H223 119.3
C222 C223 H223 119.3
N2 C224 H22A 109.5
N2 C224 H22B 109.5
H22A C224 H22B 109.5
N2 C224 H22C 109.5
H22A C224 H22C 109.5
H22B C224 H22C 109.5
N2 C225 H22D 109.5
N2 C225 H22E 109.5
H22D C225 H22E 109.5
N2 C225 H22F 109.5
H22D C225 H22F 109.5
H22E C225 H22F 109.5

loop_
_geom_bond_atom_site_label_1
_geom_bond_atom_site_label_2
_geom_bond_distance
Au1 P1 2.2299(15)
Au1 Cl1 2.2941(14)
Fe1 C107 2.020(7)
Fe1 C105 2.024(7)
Fe1 C109 2.035(7)
Fe1 C106 2.035(7)
Fe1 C108 2.042(8)
Fe1 C104 2.045(8)
Fe1 C101 2.045(7)
Fe1 C102 2.047(8)
Fe1 C110 2.049(7)
Fe1 C103 2.070(8)
S1 C111 1.664(9)
P1 C106 1.790(7)
P1 C112 1.815(8)
P1 C118 1.818(8)
N1 C111 1.336(10)
N1 C125 1.464(10)
N1 C124 1.465(9)
C101 C102 1.417(11)
C101 C105 1.438(11)
C101 C111 1.501(11)
C102 C103 1.431(12)
C102 H102 0.9500
C103 C104 1.394(11)
C103 H103 0.9500
C104 C105 1.415(10)
C104 H104 0.9500
C105 H105 0.9500
C106 C107 1.415(10)
C106 C110 1.455(9)
C107 C108 1.403(10)
C107 H107 0.9500
C108 C109 1.401(12)
C108 H108 0.9500
C109 C110 1.417(11)
C109 H109 0.9500
C110 H110 0.9500
C112 C117 1.382(10)
C112 C113 1.400(12)
C113 C114 1.405(12)
C113 H113 0.9500
C114 C115 1.377(11)
C114 H114 0.9500
C115 C116 1.368(13)
C115 H115 0.9500
C116 C117 1.393(11)
C116 H116 0.9500
C117 H117 0.9500
C118 C119 1.380(12)
C118 C123 1.388(11)
C119 C120 1.373(14)
C119 H119 0.9500
C120 C121 1.357(14)
C120 H120 0.9500
C121 C122 1.373(12)
C121 H121 0.9500
C122 C123 1.384(12)
C122 H122 0.9500
C123 H123 0.9500
C124 H12A 0.9800
C124 H12B 0.9800
C124 H12C 0.9800
C125 H12D 0.9800
C125 H12E 0.9800
C125 H12F 0.9800
Au2 P2 2.2262(16)
Au2 Cl2 2.2778(16)
Fe2 C207 2.013(7)
Fe2 C206 2.019(7)
Fe2 C208 2.036(8)
Fe2 C203 2.037(10)
Fe2 C202 2.040(8)
Fe2 C205 2.040(7)
Fe2 C209 2.040(8)
Fe2 C210 2.053(7)
Fe2 C204 2.054(9)
Fe2 C201 2.065(8)
S2 C211 1.669(8)
P2 C206 1.783(7)
P2 C212 1.815(8)
P2 C218 1.816(8)
N2 C211 1.334(9)
N2 C225 1.444(10)
N2 C224 1.456(11)
C201 C205 1.420(11)
C201 C202 1.438(11)
C201 C211 1.511(11)
C202 C203 1.389(13)
C202 H202 0.9500
C203 C204 1.423(12)
C203 H203 0.9500
C204 C205 1.422(11)
C204 H204 0.9500
C205 H205 0.9500
C206 C207 1.432(10)
C206 C210 1.441(9)
C207 C208 1.419(10)
C207 H207 0.9500
C208 C209 1.439(11)
C208 H208 0.9500
C209 C210 1.414(11)
C209 H209 0.9500
C210 H210 0.9500
C212 C217 1.389(10)
C212 C213 1.403(11)
C213 C214 1.386(11)
C213 H213 0.9500
C214 C215 1.371(11)
C214 H214 0.9500
C215 C216 1.380(11)
C215 H215 0.9500
C216 C217 1.373(11)
C216 H216 0.9500
C217 H217 0.9500
C218 C223 1.368(10)
C218 C219 1.403(11)
C219 C220 1.367(12)
C219 H219 0.9500
C220 C221 1.397(13)
C220 H220 0.9500
C221 C222 1.355(13)
C221 H221 0.9500
C222 C223 1.395(12)
C222 H222 0.9500
C223 H223 0.9500
C224 H22A 0.9800
C224 H22B 0.9800
C224 H22C 0.9800
C225 H22D 0.9800
C225 H22E 0.9800
C225 H22F 0.9800
